data_4100029
_journal_name_full 'Journal of the American Chemical Society'
_journal_paper_doi 10.1021/ja050160g
_journal_year 2005
_chemical_formula_sum 'C24 H24 Co2 S2'
_chemical_formula_weight 494.41
_space_group_IT_number 5
_symmetry_cell_setting monoclinic
_symmetry_space_group_name_Hall 'C 2y'
_symmetry_space_group_name_H-M 'C 1 2 1'
_cell_angle_alpha 90.00
_cell_angle_beta 112.239(2)
_cell_angle_gamma 90.00
_cell_formula_units_Z 2
_cell_length_a 17.381(3)
_cell_length_b 5.8345(10)
_cell_length_c 11.3055(18)
_cell_measurement_temperature 173(2)
_cell_volume 1061.2(3)
_cod_depositor_comments
;
The following automatic conversions were performed:
'_symmetry_cell_setting' value 'Monoclinic' changed to 'monoclinic'
according to '/home/saulius/struct/CIF-dictionaries/cif_core.dic'
dictionary named 'cif_core.dic' version 2.4.1 from 2010-06-29.

Automatic conversion script
Id: cif_fix_enum 1527 2010-12-29 10:47:43Z saulius 
;
_cod_original_sg_symbol_H-M C2
_cod_database_code 4100029

loop_
_symmetry_equiv_pos_as_xyz
'x, y, z'
'-x, y, -z'
'x+1/2, y+1/2, z'
'-x+1/2, y+1/2, -z'

loop_
_atom_site_label
_atom_site_type_symbol
_atom_site_fract_x
_atom_site_fract_y
_atom_site_fract_z
_atom_site_U_iso_or_equiv
_atom_site_adp_type
_atom_site_occupancy
_atom_site_symmetry_multiplicity
_atom_site_calc_flag
_atom_site_refinement_flags
_atom_site_disorder_assembly
_atom_site_disorder_group
Co1 Co 0.541186(15) 0.69163(4) 0.42871(2) 0.03621(9) Uani 1 1 d . . .
S1 S 0.42372(3) 0.51004(10) 0.38904(6) 0.03963(13) Uani 1 1 d . . .
C1 C 0.33253(14) 0.6371(4) 0.2748(2) 0.0395(5) Uani 1 1 d . . .
C2 C 0.26054(15) 0.5055(5) 0.2363(2) 0.0480(5) Uani 1 1 d . . .
H2 H 0.2612 0.3593 0.2738 0.051(7) Uiso 1 1 calc R . .
C3 C 0.18795(17) 0.5867(5) 0.1438(3) 0.0538(7) Uani 1 1 d . . .
H3 H 0.1392 0.4949 0.1183 0.086(11) Uiso 1 1 calc R . .
C4 C 0.18480(17) 0.7974(5) 0.0878(2) 0.0501(6) Uani 1 1 d . . .
C5 C 0.25608(17) 0.9287(5) 0.1277(2) 0.0518(6) Uani 1 1 d . . .
H5 H 0.2550 1.0746 0.0899 0.048(7) Uiso 1 1 calc R . .
C6 C 0.32899(16) 0.8524(4) 0.2215(2) 0.0491(6) Uani 1 1 d . . .
H6 H 0.3768 0.9480 0.2494 0.041(7) Uiso 1 1 calc R . .
C7 C 0.10644(19) 0.8843(8) -0.0161(3) 0.0723(9) Uani 1 1 d . . .
H7A H 0.0792 0.9955 0.0201 0.089(12) Uiso 1 1 calc R . .
H7B H 0.0688 0.7555 -0.0528 0.109(15) Uiso 1 1 calc R . .
H7C H 0.1206 0.9583 -0.0831 0.126(17) Uiso 1 1 calc R . .
C8 C 0.54964(17) 0.9978(5) 0.3385(3) 0.0508(6) Uani 1 1 d . . .
H8 H 0.5119 1.1330 0.3247 0.066(9) Uiso 1 1 calc R . .
C9 C 0.62262(17) 0.9609(5) 0.4443(3) 0.0542(7) Uani 1 1 d . . .
H9 H 0.6469 1.0656 0.5193 0.062(9) Uiso 1 1 calc R . .
C10 C 0.65669(17) 0.7500(6) 0.4264(3) 0.0616(8) Uani 1 1 d . . .
H10 H 0.7098 0.6810 0.4864 0.078(9) Uiso 1 1 calc R . .
C11 C 0.6058(2) 0.6587(6) 0.3081(3) 0.0627(8) Uani 1 1 d . . .
H11 H 0.6154 0.5140 0.2683 0.103(13) Uiso 1 1 calc R . .
C12 C 0.53776(18) 0.8109(5) 0.2558(2) 0.0543(7) Uani 1 1 d . . .
H12 H 0.4904 0.7916 0.1718 0.057(8) Uiso 1 1 calc R . .

loop_
_atom_site_aniso_label
_atom_site_aniso_U_11
_atom_site_aniso_U_22
_atom_site_aniso_U_33
_atom_site_aniso_U_23
_atom_site_aniso_U_13
_atom_site_aniso_U_12
Co1 0.04043(15) 0.02918(14) 0.04880(15) -0.00234(14) 0.02798(12) -0.00120(13)
S1 0.0424(3) 0.0291(3) 0.0537(3) -0.0004(2) 0.0255(2) -0.0014(2)
C1 0.0433(11) 0.0354(13) 0.0464(11) -0.0002(9) 0.0246(9) -0.0007(9)
C2 0.0499(13) 0.0462(13) 0.0546(13) 0.0044(12) 0.0275(11) -0.0070(12)
C3 0.0454(14) 0.0637(17) 0.0570(15) 0.0039(14) 0.0249(12) -0.0106(12)
C4 0.0483(14) 0.0652(17) 0.0445(13) 0.0021(12) 0.0261(12) 0.0055(12)
C5 0.0604(16) 0.0448(15) 0.0585(14) 0.0089(11) 0.0320(13) 0.0054(12)
C6 0.0508(14) 0.0370(13) 0.0659(15) 0.0024(12) 0.0293(12) -0.0023(11)
C7 0.0575(17) 0.100(3) 0.0609(17) 0.0168(19) 0.0236(15) 0.015(2)
C8 0.0600(15) 0.0369(12) 0.0701(15) 0.0072(12) 0.0413(13) -0.0040(11)
C9 0.0560(15) 0.0560(17) 0.0624(15) -0.0095(12) 0.0358(13) -0.0248(13)
C10 0.0489(14) 0.074(2) 0.0807(18) 0.0167(15) 0.0464(14) 0.0061(13)
C11 0.092(2) 0.0431(18) 0.0865(18) -0.0044(15) 0.0720(17) -0.0009(15)
C12 0.0666(17) 0.0544(17) 0.0530(14) -0.0029(12) 0.0353(13) -0.0184(13)
